data_1555281
loop_
_publ_author_name
'Ganesh Kumar, Mothukuri'
'Gopi, Hosahudya N.'

_publ_section_title
;
 \g- and \b-Peptide Foldamers from Common Multifaceted Building Blocks:
 Synthesis and Structural Characterization.
;
_journal_issue 19
_journal_name_full 'Organic letters'
_journal_page_first 4738
_journal_page_last 4741
_journal_paper_doi 10.1021/acs.orglett.5b02263
_journal_volume 17
_journal_year 2015
_chemical_formula_moiety 'C43 H69 N3 O12'
_chemical_formula_sum 'C43 H69 N3 O12'
_chemical_formula_weight 820.01
_chemical_name_common Boc-bV(CH2COOEt)-bL(CH2COOEt)-bV(CH2COOEt)-OBn
_chemical_name_systematic Boc-bV(CH2COOEt)-bL(CH2COOEt)-bV(CH2COOEt)-OBn
_space_group_crystal_system orthorhombic
_space_group_IT_number 19
_space_group_name_Hall 'P 2ac 2ab'
_space_group_name_H-M_alt 'P 21 21 21'
_atom_sites_solution_hydrogens geom
_audit_creation_method SHELXL-2014/7
_cell_angle_alpha 90
_cell_angle_beta 90
_cell_angle_gamma 90
_cell_formula_units_Z 4
_cell_length_a 11.226(2)
_cell_length_b 12.666(2)
_cell_length_c 33.431(6)
_cell_measurement_temperature 100(2)
_cell_volume 4753.5(14)
_computing_structure_refinement 'SHELXL-2014/7 (Sheldrick, 2014)'
_diffrn_ambient_temperature 100(2)
_diffrn_measured_fraction_theta_full 1.000
_diffrn_measured_fraction_theta_max 0.999
_diffrn_measurement_device_type 'fine-focus sealed tube'
_diffrn_radiation_type MoK\a
_diffrn_radiation_wavelength 0.71073
_diffrn_reflns_av_R_equivalents 0.1583
_diffrn_reflns_av_unetI/netI 0.1190
_diffrn_reflns_Laue_measured_fraction_full 1.000
_diffrn_reflns_Laue_measured_fraction_max 0.999
_diffrn_reflns_limit_h_max 14
_diffrn_reflns_limit_h_min -10
_diffrn_reflns_limit_k_max 16
_diffrn_reflns_limit_k_min -16
_diffrn_reflns_limit_l_max 44
_diffrn_reflns_limit_l_min -44
_diffrn_reflns_number 86967
_diffrn_reflns_point_group_measured_fraction_full 1.000
_diffrn_reflns_point_group_measured_fraction_max 0.998
_diffrn_reflns_theta_full 25.242
_diffrn_reflns_theta_max 28.381
_diffrn_reflns_theta_min 1.218
_exptl_absorpt_coefficient_mu 0.083
_exptl_absorpt_correction_T_max 0.998
_exptl_absorpt_correction_T_min 0.989
_exptl_absorpt_correction_type multi-scan
_exptl_absorpt_process_details SADABS
_exptl_crystal_colour colorless
_exptl_crystal_density_diffrn 1.146
_exptl_crystal_density_method 'not measured'
_exptl_crystal_description rodshape
_exptl_crystal_F_000 1176
_exptl_crystal_size_max 0.512
_exptl_crystal_size_mid 0.110
_exptl_crystal_size_min 0.019
_refine_diff_density_max 0.604
_refine_diff_density_min -0.342
_refine_diff_density_rms 0.099
_refine_ls_abs_structure_details
;
 Flack x determined using 2080 quotients [(I+)-(I-)]/[(I+)+(I-)]
 (Parsons, Flack and Wagner, Acta Cryst. B69 (2013) 249-259).
;
_refine_ls_abs_structure_Flack 0.2(7)
_refine_ls_extinction_method none
_refine_ls_goodness_of_fit_ref 0.997
_refine_ls_hydrogen_treatment constr
_refine_ls_matrix_type full
_refine_ls_number_parameters 535
_refine_ls_number_reflns 11874
_refine_ls_number_restraints 21
_refine_ls_restrained_S_all 0.999
_refine_ls_R_factor_all 0.1533
_refine_ls_R_factor_gt 0.0709
_refine_ls_shift/su_max 0.003
_refine_ls_shift/su_mean 0.000
_refine_ls_structure_factor_coef Fsqd
_refine_ls_weighting_details 'w=1/[\s^2^(Fo^2^)+(0.1000P)^2^+0.5251P] where P=(Fo^2^+2Fc^2^)/3'
_refine_ls_weighting_scheme calc
_refine_ls_wR_factor_gt 0.1583
_refine_ls_wR_factor_ref 0.2027
_reflns_Friedel_coverage 0.806
_reflns_Friedel_fraction_full 1.000
_reflns_Friedel_fraction_max 0.998
_reflns_number_gt 6561
_reflns_number_total 11874
_reflns_threshold_expression 'I > 2\s(I)'
_cod_data_source_file ol5b02263_si_003.cif
_cod_data_source_block P9
_cod_original_cell_volume 4753.6(15)
_cod_database_code 1555281
_shelx_shelxl_version_number 2014/7
_shelx_space_group_comment
;
The symmetry employed for this shelxl refinement is uniquely defined
by the following loop, which should always be used as a source of
symmetry information in preference to the above space-group names.
They are only intended as comments.
;

loop_
_space_group_symop_operation_xyz
'x, y, z'
'-x+1/2, -y, z+1/2'
'-x, y+1/2, -z+1/2'
'x+1/2, -y+1/2, -z'

loop_
_atom_site_label
_atom_site_type_symbol
_atom_site_fract_x
_atom_site_fract_y
_atom_site_fract_z
_atom_site_U_iso_or_equiv
_atom_site_adp_type
_atom_site_occupancy
_atom_site_site_symmetry_order
_atom_site_calc_flag
_atom_site_refinement_flags_posn
_atom_site_refinement_flags_adp
_atom_site_refinement_flags_occupancy
_atom_site_disorder_assembly
_atom_site_disorder_group
O8 O 0.7015(3) 0.8181(3) 0.51386(11) 0.0266(8) Uani 1 1 d . . . . .
O11 O 0.5261(3) 0.8512(3) 0.63411(11) 0.0297(8) Uani 1 1 d . . . . .
O12 O 0.5795(3) 1.0005(3) 0.66558(10) 0.0269(8) Uani 1 1 d . . . . .
O5 O 0.4701(3) 0.5407(3) 0.44462(11) 0.0293(9) Uani 1 1 d . . . . .
O6 O 0.4814(3) 0.9932(3) 0.43833(11) 0.0326(9) Uani 1 1 d . . . . .
O3 O 0.7886(3) 0.2966(3) 0.39293(12) 0.0304(9) Uani 1 1 d . . . . .
O1 O 0.4723(3) 0.3850(3) 0.33208(11) 0.0355(9) Uani 1 1 d . . . . .
O4 O 0.8986(3) 0.4400(3) 0.40778(12) 0.0328(9) Uani 1 1 d . . . . .
O7 O 0.3432(3) 0.9773(3) 0.48628(12) 0.0359(9) Uani 1 1 d . . . . .
O9 O 0.7927(4) 0.8235(3) 0.68255(12) 0.0393(10) Uani 1 1 d . . . . .
N3 N 0.5864(3) 0.9241(3) 0.55284(11) 0.0202(9) Uani 1 1 d . . . . .
H3 H 0.5147 0.9413 0.5592 0.024 Uiso 1 1 calc R U . . .
O2 O 0.6601(4) 0.4395(3) 0.31396(11) 0.0413(10) Uani 1 1 d . . . . .
N2 N 0.5919(3) 0.6339(3) 0.48543(12) 0.0218(9) Uani 1 1 d . . . . .
H2 H 0.6642 0.6532 0.4898 0.026 Uiso 1 1 calc R U . . .
N1 N 0.5638(4) 0.5041(3) 0.36884(12) 0.0290(10) Uani 1 1 d . . . . .
H1 H 0.4966 0.5051 0.3812 0.035 Uiso 1 1 calc R U . . .
C26 C 0.6018(4) 0.8463(4) 0.52646(14) 0.0193(10) Uani 1 1 d . . . . .
C16 C 0.4998(4) 0.6707(4) 0.51320(15) 0.0219(10) Uani 1 1 d . . . . .
H16 H 0.4235 0.6407 0.5047 0.026 Uiso 1 1 calc R U . . .
C12 C 0.8071(5) 0.3884(4) 0.41107(15) 0.0254(11) Uani 1 1 d . . . . .
C15 C 0.5708(4) 0.5726(4) 0.45397(14) 0.0209(10) Uani 1 1 d . . . . .
C23 C 0.4215(4) 0.9386(4) 0.46591(15) 0.0250(11) Uani 1 1 d . . . . .
C10 C 0.6787(4) 0.5415(4) 0.42909(14) 0.0210(10) Uani 1 1 d . . . . .
H10 H 0.7478 0.5812 0.4389 0.025 Uiso 1 1 calc R U . . .
C36 C 0.5947(4) 0.9246(4) 0.63833(14) 0.0231(11) Uani 1 1 d . . . . .
C31 C 0.7087(4) 0.9370(4) 0.61419(14) 0.0227(11) Uani 1 1 d . . . . .
H31 H 0.7620 0.9853 0.6285 0.027 Uiso 1 1 calc R U . . .
C21 C 0.4894(4) 0.7918(4) 0.51136(15) 0.0208(10) Uani 1 1 d . . . . .
H21 H 0.4227 0.8134 0.5284 0.025 Uiso 1 1 calc R U . . .
C33 C 0.7966(5) 0.7797(4) 0.65081(18) 0.0296(13) Uani 1 1 d . . . . .
C22 C 0.4626(4) 0.8267(4) 0.46845(15) 0.0237(11) Uani 1 1 d . . . . .
H22A H 0.5339 0.8184 0.4524 0.028 Uiso 1 1 calc R U . . .
H22B H 0.4016 0.7811 0.4573 0.028 Uiso 1 1 calc R U . . .
C27 C 0.6848(4) 0.9822(4) 0.57168(15) 0.0219(11) Uani 1 1 d . . . . .
H27 H 0.7562 0.9685 0.5557 0.026 Uiso 1 1 calc R U . . .
C37 C 0.4776(5) 0.9865(5) 0.69245(15) 0.0298(12) Uani 1 1 d . . . . .
H37A H 0.4684 0.9125 0.6993 0.036 Uiso 1 1 calc R U . . .
H37B H 0.4050 1.0104 0.6796 0.036 Uiso 1 1 calc R U . . .
C6 C 0.6599(4) 0.5690(4) 0.38470(15) 0.0255(11) Uani 1 1 d . . . . .
H6 H 0.7328 0.5491 0.3704 0.031 Uiso 1 1 calc R U . . .
C32 C 0.7687(4) 0.8294(4) 0.61114(15) 0.0262(11) Uani 1 1 d . . . . .
H32A H 0.7171 0.7823 0.5962 0.031 Uiso 1 1 calc R U . . .
H32B H 0.8422 0.8371 0.5961 0.031 Uiso 1 1 calc R U . . .
C5 C 0.5733(5) 0.4430(4) 0.33627(16) 0.0319(12) Uani 1 1 d . . . . .
C11 C 0.7028(4) 0.4231(4) 0.43548(16) 0.0259(11) Uani 1 1 d . . . . .
H11A H 0.7185 0.4099 0.4636 0.031 Uiso 1 1 calc R U . . .
H11B H 0.6329 0.3828 0.4278 0.031 Uiso 1 1 calc R U . . .
C17 C 0.5270(5) 0.6295(4) 0.55499(16) 0.0279(12) Uani 1 1 d . . . . .
H17A H 0.6037 0.6573 0.5633 0.034 Uiso 1 1 calc R U . . .
H17B H 0.4676 0.6573 0.5732 0.034 Uiso 1 1 calc R U . . .
C39 C 0.5988(5) 1.0258(4) 0.75357(16) 0.0328(13) Uani 1 1 d . . . . .
H39 H 0.6494 0.9704 0.7468 0.039 Uiso 1 1 calc R U . . .
C28 C 0.6639(4) 1.1011(4) 0.57093(16) 0.0254(11) Uani 1 1 d . . . . .
H28 H 0.6034 1.1185 0.5910 0.030 Uiso 1 1 calc R U . . .
C38 C 0.5010(4) 1.0500(4) 0.72924(16) 0.0284(12) Uani 1 1 d . . . . .
C9 C 0.7373(5) 0.7555(4) 0.39481(18) 0.0341(13) Uani 1 1 d . . . . .
H9A H 0.7338 0.7518 0.4235 0.051 Uiso 1 1 calc R U . . .
H9B H 0.7262 0.8274 0.3864 0.051 Uiso 1 1 calc R U . . .
H9C H 0.8135 0.7308 0.3858 0.051 Uiso 1 1 calc R U . . .
C7 C 0.6387(5) 0.6863(4) 0.37682(16) 0.0307(13) Uani 1 1 d . . . . .
H7 H 0.5629 0.7063 0.3892 0.037 Uiso 1 1 calc R U . . .
C40 C 0.6199(5) 1.0847(5) 0.78776(17) 0.0365(14) Uani 1 1 d . . . . .
H40 H 0.6857 1.0696 0.8036 0.044 Uiso 1 1 calc R U . . .
C2 C 0.4392(6) 0.3431(5) 0.29273(17) 0.0375(14) Uani 1 1 d . . . . .
C24 C 0.4445(5) 1.1014(4) 0.43134(19) 0.0378(14) Uani 1 1 d . . . . .
H24A H 0.4447 1.1407 0.4562 0.045 Uiso 1 1 calc R U . . .
H24B H 0.3646 1.1031 0.4203 0.045 Uiso 1 1 calc R U . . .
C41 C 0.5443(5) 1.1653(5) 0.79843(17) 0.0367(14) Uani 1 1 d . . . . .
H41 H 0.5582 1.2035 0.8217 0.044 Uiso 1 1 calc R U . . .
C42 C 0.4481(6) 1.1894(5) 0.77464(18) 0.0414(15) Uani 1 1 d . . . . .
H42 H 0.3976 1.2445 0.7818 0.050 Uiso 1 1 calc R U . . .
C43 C 0.4259(5) 1.1316(5) 0.73988(17) 0.0387(14) Uani 1 1 d . . . . .
H43 H 0.3607 1.1481 0.7239 0.046 Uiso 1 1 calc R U . . .
C30 C 0.7788(5) 1.1602(4) 0.58144(18) 0.0334(13) Uani 1 1 d . . . . .
H30A H 0.8030 1.1419 0.6081 0.050 Uiso 1 1 calc R U . . .
H30B H 0.7650 1.2349 0.5799 0.050 Uiso 1 1 calc R U . . .
H30C H 0.8403 1.1408 0.5629 0.050 Uiso 1 1 calc R U . . .
C1 C 0.4332(6) 0.4324(5) 0.26309(17) 0.0429(15) Uani 1 1 d . . . . .
H1A H 0.3890 0.4900 0.2744 0.064 Uiso 1 1 calc R U . . .
H1B H 0.3945 0.4087 0.2391 0.064 Uiso 1 1 calc R U . . .
H1C H 0.5125 0.4557 0.2568 0.064 Uiso 1 1 calc R U . . .
C4 C 0.3158(6) 0.2978(5) 0.30049(19) 0.0440(16) Uani 1 1 d . . . . .
H4A H 0.3210 0.2438 0.3206 0.066 Uiso 1 1 calc R U . . .
H4B H 0.2849 0.2679 0.2762 0.066 Uiso 1 1 calc R U . . .
H4C H 0.2638 0.3529 0.3096 0.066 Uiso 1 1 calc R U . . .
C29 C 0.6187(6) 1.1373(4) 0.53009(18) 0.0384(14) Uani 1 1 d . . . . .
H29A H 0.6730 1.1143 0.5097 0.058 Uiso 1 1 calc R U . . .
H29B H 0.6133 1.2130 0.5297 0.058 Uiso 1 1 calc R U . . .
H29C H 0.5415 1.1075 0.5252 0.058 Uiso 1 1 calc R U . . .
C13 C 0.8856(5) 0.2589(5) 0.36736(18) 0.0370(14) Uani 1 1 d . . . . .
H13A H 0.9514 0.2335 0.3835 0.044 Uiso 1 1 calc R U . . .
H13B H 0.9143 0.3154 0.3503 0.044 Uiso 1 1 calc R U . . .
C8 C 0.6302(5) 0.7080(5) 0.33183(18) 0.0398(15) Uani 1 1 d . . . . .
H8A H 0.6118 0.7811 0.3275 0.060 Uiso 1 1 calc R U . . .
H8B H 0.5685 0.6649 0.3204 0.060 Uiso 1 1 calc R U . . .
H8C H 0.7049 0.6914 0.3193 0.060 Uiso 1 1 calc R U . . .
C18 C 0.5300(6) 0.5101(5) 0.55944(18) 0.0428(15) Uani 1 1 d . . . . .
H18 H 0.5858 0.4829 0.5394 0.051 Uiso 1 1 calc R U . . .
C3 C 0.5240(6) 0.2551(5) 0.28012(19) 0.0458(16) Uani 1 1 d . . . . .
H3A H 0.6015 0.2843 0.2751 0.069 Uiso 1 1 calc R U . . .
H3B H 0.4945 0.2221 0.2562 0.069 Uiso 1 1 calc R U . . .
H3C H 0.5293 0.2036 0.3011 0.069 Uiso 1 1 calc R U . . .
C14 C 0.8350(6) 0.1705(5) 0.3424(2) 0.0466(16) Uani 1 1 d . . . . .
H14A H 0.8094 0.1141 0.3596 0.070 Uiso 1 1 calc R U . . .
H14B H 0.8950 0.1449 0.3244 0.070 Uiso 1 1 calc R U . . .
H14C H 0.7682 0.1962 0.3273 0.070 Uiso 1 1 calc R U . . .
C25 C 0.5305(7) 1.1485(6) 0.4027(3) 0.071(2) Uani 1 1 d . . . . .
H25A H 0.6076 1.1529 0.4149 0.106 Uiso 1 1 calc R U . . .
H25B H 0.5042 1.2180 0.3953 0.106 Uiso 1 1 calc R U . . .
H25C H 0.5352 1.1051 0.3792 0.106 Uiso 1 1 calc R U . . .
C20 C 0.5788(6) 0.4801(6) 0.6004(2) 0.0574(18) Uani 1 1 d . . . . .
H20A H 0.6537 0.5149 0.6046 0.086 Uiso 1 1 calc R U . . .
H20B H 0.5901 0.4051 0.6017 0.086 Uiso 1 1 calc R U . . .
H20C H 0.5235 0.5015 0.6207 0.086 Uiso 1 1 calc R U . . .
C19 C 0.4088(8) 0.4610(6) 0.5507(2) 0.073(3) Uani 1 1 d . . . . .
H19A H 0.3489 0.4957 0.5664 0.109 Uiso 1 1 calc R U . . .
H19B H 0.4106 0.3873 0.5574 0.109 Uiso 1 1 calc R U . . .
H19C H 0.3906 0.4691 0.5228 0.109 Uiso 1 1 calc R U . . .
O10 O 0.8237(4) 0.6782(3) 0.64575(13) 0.0497(12) Uani 1 1 d D U . . .
C34 C 0.8415(11) 0.6201(7) 0.6843(3) 0.037(3) Uiso 0.664(16) 1 d D U P A 1
H34A H 0.9258 0.6179 0.6906 0.044 Uiso 0.664(16) 1 calc R U P A 1
H34B H 0.8010 0.6574 0.7057 0.044 Uiso 0.664(16) 1 calc R U P A 1
C35 C 0.7962(12) 0.5149(9) 0.6817(4) 0.067(4) Uiso 0.664(16) 1 d D U P A 1
H35A H 0.7392 0.5034 0.7026 0.101 Uiso 0.664(16) 1 calc R U P A 1
H35B H 0.8606 0.4655 0.6844 0.101 Uiso 0.664(16) 1 calc R U P A 1
H35C H 0.7584 0.5049 0.6562 0.101 Uiso 0.664(16) 1 calc R U P A 1
C34' C 0.877(2) 0.6169(14) 0.6758(6) 0.042(6) Uiso 0.336(16) 1 d D U P A 2
H34C H 0.9504 0.6516 0.6837 0.051 Uiso 0.336(16) 1 calc R U P A 2
H34D H 0.8247 0.6171 0.6988 0.051 Uiso 0.336(16) 1 calc R U P A 2
C35' C 0.902(2) 0.5182(15) 0.6672(7) 0.056(7) Uiso 0.336(16) 1 d D U P A 2
H35D H 0.8353 0.4862 0.6541 0.083 Uiso 0.336(16) 1 calc R U P A 2
H35E H 0.9198 0.4805 0.6914 0.083 Uiso 0.336(16) 1 calc R U P A 2
H35F H 0.9702 0.5159 0.6497 0.083 Uiso 0.336(16) 1 calc R U P A 2

loop_
_atom_site_aniso_label
_atom_site_aniso_U_11
_atom_site_aniso_U_22
_atom_site_aniso_U_33
_atom_site_aniso_U_23
_atom_site_aniso_U_13
_atom_site_aniso_U_12
O8 0.0158(17) 0.032(2) 0.032(2) -0.0077(17) 0.0004(15) 0.0001(14)
O11 0.027(2) 0.036(2) 0.026(2) -0.0029(17) 0.0036(15) -0.0077(16)
O12 0.0229(18) 0.033(2) 0.0246(19) -0.0061(16) 0.0059(15) -0.0041(16)
O5 0.0148(17) 0.043(2) 0.030(2) -0.0116(17) 0.0003(15) -0.0031(15)
O6 0.029(2) 0.029(2) 0.039(2) 0.0070(17) 0.0058(17) 0.0069(16)
O3 0.027(2) 0.0241(19) 0.040(2) -0.0081(16) 0.0036(17) 0.0058(15)
O1 0.034(2) 0.049(2) 0.024(2) -0.0113(18) -0.0022(17) -0.0019(18)
O4 0.0159(19) 0.037(2) 0.046(2) -0.0089(18) 0.0001(16) -0.0005(16)
O7 0.031(2) 0.040(2) 0.036(2) 0.0018(19) 0.0074(18) 0.0140(17)
O9 0.042(2) 0.046(2) 0.029(2) 0.002(2) -0.0028(18) -0.0016(19)
N3 0.0141(19) 0.024(2) 0.022(2) -0.0076(18) -0.0010(16) -0.0001(16)
O2 0.034(2) 0.063(3) 0.028(2) -0.011(2) 0.0076(18) 0.002(2)
N2 0.014(2) 0.025(2) 0.027(2) -0.0060(18) 0.0027(17) -0.0015(16)
N1 0.016(2) 0.046(3) 0.025(2) -0.010(2) -0.0008(18) -0.0014(19)
C26 0.016(2) 0.021(3) 0.020(3) 0.000(2) -0.0023(19) -0.0002(19)
C16 0.016(2) 0.028(3) 0.021(3) -0.004(2) 0.0048(19) 0.0010(19)
C12 0.024(3) 0.026(3) 0.026(3) -0.001(2) -0.005(2) 0.009(2)
C15 0.016(2) 0.023(3) 0.024(3) 0.000(2) 0.001(2) 0.0009(19)
C23 0.020(3) 0.031(3) 0.023(3) -0.001(2) -0.003(2) 0.002(2)
C10 0.018(2) 0.024(3) 0.021(3) -0.004(2) -0.0017(19) -0.0015(19)
C36 0.023(3) 0.025(3) 0.021(3) -0.001(2) -0.001(2) 0.001(2)
C31 0.018(2) 0.029(3) 0.021(3) -0.004(2) 0.0028(19) -0.005(2)
C21 0.018(2) 0.026(3) 0.018(3) -0.004(2) 0.003(2) -0.0017(19)
C33 0.022(3) 0.029(3) 0.038(4) 0.005(3) -0.007(2) -0.002(2)
C22 0.023(3) 0.026(3) 0.022(3) -0.005(2) -0.001(2) 0.001(2)
C27 0.019(2) 0.023(3) 0.023(3) -0.003(2) -0.001(2) -0.0046(19)
C37 0.022(3) 0.042(3) 0.025(3) -0.005(2) 0.010(2) -0.005(2)
C6 0.016(2) 0.034(3) 0.026(3) -0.005(2) 0.003(2) -0.001(2)
C32 0.019(3) 0.033(3) 0.026(3) -0.002(2) -0.001(2) 0.001(2)
C5 0.028(3) 0.041(3) 0.026(3) -0.004(3) 0.000(2) 0.002(3)
C11 0.019(2) 0.029(3) 0.029(3) -0.002(2) 0.003(2) 0.002(2)
C17 0.028(3) 0.029(3) 0.027(3) -0.003(2) 0.004(2) -0.003(2)
C39 0.029(3) 0.038(3) 0.031(3) -0.007(2) 0.002(2) 0.003(2)
C28 0.020(3) 0.024(3) 0.032(3) -0.004(2) -0.001(2) 0.0006(19)
C38 0.024(3) 0.037(3) 0.024(3) -0.001(2) 0.006(2) 0.001(2)
C9 0.027(3) 0.032(3) 0.043(4) 0.009(3) 0.003(3) 0.001(2)
C7 0.018(3) 0.042(3) 0.032(3) 0.005(3) 0.004(2) 0.003(2)
C40 0.038(3) 0.044(4) 0.028(3) 0.001(3) -0.001(2) -0.003(3)
C2 0.045(4) 0.040(3) 0.028(3) -0.012(3) -0.004(3) 0.006(3)
C24 0.037(3) 0.027(3) 0.050(4) 0.005(3) 0.006(3) 0.007(2)
C41 0.044(4) 0.039(3) 0.028(3) -0.007(3) 0.005(3) -0.004(3)
C42 0.041(4) 0.042(4) 0.042(4) -0.011(3) 0.002(3) 0.005(3)
C43 0.037(3) 0.048(4) 0.031(3) -0.005(3) 0.001(3) 0.010(3)
C30 0.029(3) 0.027(3) 0.045(4) -0.005(3) 0.000(2) -0.006(2)
C1 0.046(4) 0.050(4) 0.033(3) -0.009(3) -0.005(3) 0.012(3)
C4 0.046(4) 0.044(4) 0.042(4) -0.014(3) -0.008(3) -0.007(3)
C29 0.045(4) 0.028(3) 0.042(4) 0.007(3) -0.010(3) -0.003(3)
C13 0.037(3) 0.039(3) 0.035(3) -0.011(3) 0.005(3) 0.016(3)
C8 0.033(3) 0.054(4) 0.032(3) 0.015(3) -0.003(3) 0.003(3)
C18 0.067(4) 0.031(3) 0.031(3) 0.007(3) -0.002(3) -0.008(3)
C3 0.056(4) 0.044(4) 0.037(4) -0.015(3) -0.011(3) 0.018(3)
C14 0.053(4) 0.038(4) 0.048(4) -0.016(3) -0.001(3) 0.013(3)
C25 0.053(5) 0.046(4) 0.112(7) 0.037(4) 0.023(4) 0.007(3)
C20 0.049(4) 0.059(5) 0.064(5) 0.013(4) 0.000(4) -0.009(3)
C19 0.100(6) 0.055(5) 0.064(5) 0.024(4) -0.026(5) -0.046(4)
O10 0.066(3) 0.033(2) 0.050(3) 0.000(2) -0.028(2) 0.009(2)

loop_
_atom_type_symbol
_atom_type_description
_atom_type_scat_dispersion_real
_atom_type_scat_dispersion_imag
_atom_type_scat_source
C C 0.0033 0.0016 'International Tables Vol C Tables 4.2.6.8 and 6.1.1.4'
H H 0.0000 0.0000 'International Tables Vol C Tables 4.2.6.8 and 6.1.1.4'
N N 0.0061 0.0033 'International Tables Vol C Tables 4.2.6.8 and 6.1.1.4'
O O 0.0106 0.0060 'International Tables Vol C Tables 4.2.6.8 and 6.1.1.4'

loop_
_geom_angle_atom_site_label_1
_geom_angle_atom_site_label_2
_geom_angle_atom_site_label_3
_geom_angle
C36 O12 C37 115.5(4)
C23 O6 C24 117.2(4)
C12 O3 C13 115.9(4)
C5 O1 C2 120.0(4)
C26 N3 C27 123.8(4)
C26 N3 H3 118.1
C27 N3 H3 118.1
C15 N2 C16 124.2(4)
C15 N2 H2 117.9
C16 N2 H2 117.9
C5 N1 C6 124.3(4)
C5 N1 H1 117.9
C6 N1 H1 117.9
O8 C26 N3 123.5(4)
O8 C26 C21 120.0(4)
N3 C26 C21 116.5(4)
N2 C16 C17 109.3(4)
N2 C16 C21 110.2(4)
C17 C16 C21 113.2(4)
N2 C16 H16 108.0
C17 C16 H16 108.0
C21 C16 H16 108.0
O4 C12 O3 123.9(5)
O4 C12 C11 123.4(5)
O3 C12 C11 112.7(4)
O5 C15 N2 123.5(4)
O5 C15 C10 120.3(4)
N2 C15 C10 116.2(4)
O7 C23 O6 122.9(5)
O7 C23 C22 125.0(5)
O6 C23 C22 112.1(4)
C15 C10 C6 111.0(4)
C15 C10 C11 108.4(4)
C6 C10 C11 112.2(4)
C15 C10 H10 108.3
C6 C10 H10 108.3
C11 C10 H10 108.3
O11 C36 O12 123.3(4)
O11 C36 C31 123.4(4)
O12 C36 C31 113.3(4)
C36 C31 C32 108.3(4)
C36 C31 C27 112.2(4)
C32 C31 C27 110.1(4)
C36 C31 H31 108.7
C32 C31 H31 108.7
C27 C31 H31 108.7
C26 C21 C22 110.0(4)
C26 C21 C16 112.0(4)
C22 C21 C16 109.9(4)
C26 C21 H21 108.3
C22 C21 H21 108.3
C16 C21 H21 108.3
O9 C33 O10 124.6(5)
O9 C33 C32 125.5(5)
O10 C33 C32 109.9(5)
C23 C22 C21 112.8(4)
C23 C22 H22A 109.0
C21 C22 H22A 109.0
C23 C22 H22B 109.0
C21 C22 H22B 109.0
H22A C22 H22B 107.8
N3 C27 C28 111.8(4)
N3 C27 C31 109.7(4)
C28 C27 C31 113.9(4)
N3 C27 H27 107.0
C28 C27 H27 107.0
C31 C27 H27 107.0
O12 C37 C38 107.6(4)
O12 C37 H37A 110.2
C38 C37 H37A 110.2
O12 C37 H37B 110.2
C38 C37 H37B 110.2
H37A C37 H37B 108.5
N1 C6 C7 111.8(4)
N1 C6 C10 109.0(4)
C7 C6 C10 114.1(4)
N1 C6 H6 107.2
C7 C6 H6 107.2
C10 C6 H6 107.2
C33 C32 C31 114.1(4)
C33 C32 H32A 108.7
C31 C32 H32A 108.7
C33 C32 H32B 108.7
C31 C32 H32B 108.7
H32A C32 H32B 107.6
O2 C5 N1 125.2(5)
O2 C5 O1 125.5(5)
N1 C5 O1 109.3(4)
C12 C11 C10 110.4(4)
C12 C11 H11A 109.6
C10 C11 H11A 109.6
C12 C11 H11B 109.6
C10 C11 H11B 109.6
H11A C11 H11B 108.1
C18 C17 C16 115.8(4)
C18 C17 H17A 108.3
C16 C17 H17A 108.3
C18 C17 H17B 108.3
C16 C17 H17B 108.3
H17A C17 H17B 107.4
C40 C39 C38 119.7(5)
C40 C39 H39 120.2
C38 C39 H39 120.2
C27 C28 C29 111.2(4)
C27 C28 C30 110.4(4)
C29 C28 C30 109.7(4)
C27 C28 H28 108.4
C29 C28 H28 108.4
C30 C28 H28 108.4
C43 C38 C39 119.5(5)
C43 C38 C37 120.6(5)
C39 C38 C37 119.9(5)
C7 C9 H9A 109.5
C7 C9 H9B 109.5
H9A C9 H9B 109.5
C7 C9 H9C 109.5
H9A C9 H9C 109.5
H9B C9 H9C 109.5
C6 C7 C8 110.7(5)
C6 C7 C9 112.1(4)
C8 C7 C9 109.1(5)
C6 C7 H7 108.3
C8 C7 H7 108.3
C9 C7 H7 108.3
C41 C40 C39 120.6(6)
C41 C40 H40 119.7
C39 C40 H40 119.7
O1 C2 C1 109.2(5)
O1 C2 C4 102.4(5)
C1 C2 C4 110.8(5)
O1 C2 C3 110.8(5)
C1 C2 C3 113.3(5)
C4 C2 C3 109.9(5)
O6 C24 C25 107.4(5)
O6 C24 H24A 110.2
C25 C24 H24A 110.2
O6 C24 H24B 110.2
C25 C24 H24B 110.2
H24A C24 H24B 108.5
C40 C41 C42 120.0(6)
C40 C41 H41 120.0
C42 C41 H41 120.0
C41 C42 C43 120.3(6)
C41 C42 H42 119.8
C43 C42 H42 119.8
C38 C43 C42 119.9(6)
C38 C43 H43 120.1
C42 C43 H43 120.1
C28 C30 H30A 109.5
C28 C30 H30B 109.5
H30A C30 H30B 109.5
C28 C30 H30C 109.5
H30A C30 H30C 109.5
H30B C30 H30C 109.5
C2 C1 H1A 109.5
C2 C1 H1B 109.5
H1A C1 H1B 109.5
C2 C1 H1C 109.5
H1A C1 H1C 109.5
H1B C1 H1C 109.5
C2 C4 H4A 109.5
C2 C4 H4B 109.5
H4A C4 H4B 109.5
C2 C4 H4C 109.5
H4A C4 H4C 109.5
H4B C4 H4C 109.5
C28 C29 H29A 109.5
C28 C29 H29B 109.5
H29A C29 H29B 109.5
C28 C29 H29C 109.5
H29A C29 H29C 109.5
H29B C29 H29C 109.5
O3 C13 C14 106.5(5)
O3 C13 H13A 110.4
C14 C13 H13A 110.4
O3 C13 H13B 110.4
C14 C13 H13B 110.4
H13A C13 H13B 108.6
C7 C8 H8A 109.5
C7 C8 H8B 109.5
H8A C8 H8B 109.5
C7 C8 H8C 109.5
H8A C8 H8C 109.5
H8B C8 H8C 109.5
C17 C18 C20 110.1(5)
C17 C18 C19 111.6(6)
C20 C18 C19 113.1(5)
C17 C18 H18 107.3
C20 C18 H18 107.3
C19 C18 H18 107.3
C2 C3 H3A 109.5
C2 C3 H3B 109.5
H3A C3 H3B 109.5
C2 C3 H3C 109.5
H3A C3 H3C 109.5
H3B C3 H3C 109.5
C13 C14 H14A 109.5
C13 C14 H14B 109.5
H14A C14 H14B 109.5
C13 C14 H14C 109.5
H14A C14 H14C 109.5
H14B C14 H14C 109.5
C24 C25 H25A 109.5
C24 C25 H25B 109.5
H25A C25 H25B 109.5
C24 C25 H25C 109.5
H25A C25 H25C 109.5
H25B C25 H25C 109.5
C18 C20 H20A 109.5
C18 C20 H20B 109.5
H20A C20 H20B 109.5
C18 C20 H20C 109.5
H20A C20 H20C 109.5
H20B C20 H20C 109.5
C18 C19 H19A 109.5
C18 C19 H19B 109.5
H19A C19 H19B 109.5
C18 C19 H19C 109.5
H19A C19 H19C 109.5
H19B C19 H19C 109.5
C33 O10 C34' 122.7(9)
C33 O10 C34 113.3(6)
C35 C34 O10 111.0(8)
C35 C34 H34A 109.4
O10 C34 H34A 109.4
C35 C34 H34B 109.4
O10 C34 H34B 109.4
H34A C34 H34B 108.0
C34 C35 H35A 109.5
C34 C35 H35B 109.5
H35A C35 H35B 109.5
C34 C35 H35C 109.5
H35A C35 H35C 109.5
H35B C35 H35C 109.5
C35' C34' O10 117.5(18)
C35' C34' H34C 107.9
O10 C34' H34C 107.9
C35' C34' H34D 107.9
O10 C34' H34D 107.9
H34C C34' H34D 107.2
C34' C35' H35D 109.5
C34' C35' H35E 109.5
H35D C35' H35E 109.5
C34' C35' H35F 109.5
H35D C35' H35F 109.5
H35E C35' H35F 109.5

loop_
_geom_bond_atom_site_label_1
_geom_bond_atom_site_label_2
_geom_bond_distance
O8 C26 1.247(5)
O11 C36 1.215(6)
O12 C36 1.336(6)
O12 C37 1.465(6)
O5 C15 1.240(6)
O6 C23 1.334(6)
O6 C24 1.450(6)
O3 C12 1.328(6)
O3 C13 1.464(6)
O1 C5 1.358(7)
O1 C2 1.467(6)
O4 C12 1.223(6)
O7 C23 1.216(6)
O9 C33 1.198(7)
N3 C26 1.334(6)
N3 C27 1.469(6)
N3 H3 0.8600
O2 C5 1.228(6)
N2 C15 1.328(6)
N2 C16 1.466(6)
N2 H2 0.8600
N1 C5 1.340(7)
N1 C6 1.456(6)
N1 H1 0.8600
C26 C21 1.525(6)
C16 C17 1.522(7)
C16 C21 1.539(7)
C16 H16 0.9800
C12 C11 1.493(7)
C15 C10 1.521(7)
C23 C22 1.493(7)
C10 C6 1.539(7)
C10 C11 1.538(7)
C10 H10 0.9800
C36 C31 1.521(7)
C31 C32 1.524(7)
C31 C27 1.555(7)
C31 H31 0.9800
C21 C22 1.531(7)
C21 H21 0.9800
C33 O10 1.332(7)
C33 C32 1.501(7)
C22 H22A 0.9700
C22 H22B 0.9700
C27 C28 1.525(7)
C27 H27 0.9800
C37 C38 1.493(7)
C37 H37A 0.9700
C37 H37B 0.9700
C6 C7 1.528(8)
C6 H6 0.9800
C32 H32A 0.9700
C32 H32B 0.9700
C11 H11A 0.9700
C11 H11B 0.9700
C17 C18 1.520(8)
C17 H17A 0.9700
C17 H17B 0.9700
C39 C40 1.385(8)
C39 C38 1.400(8)
C39 H39 0.9300
C28 C29 1.527(7)
C28 C30 1.532(7)
C28 H28 0.9800
C38 C43 1.380(7)
C9 C7 1.534(8)
C9 H9A 0.9600
C9 H9B 0.9600
C9 H9C 0.9600
C7 C8 1.532(8)
C7 H7 0.9800
C40 C41 1.374(8)
C40 H40 0.9300
C2 C1 1.506(8)
C2 C4 1.521(9)
C2 C3 1.525(8)
C24 C25 1.486(9)
C24 H24A 0.9700
C24 H24B 0.9700
C41 C42 1.376(8)
C41 H41 0.9300
C42 C43 1.395(8)
C42 H42 0.9300
C43 H43 0.9300
C30 H30A 0.9600
C30 H30B 0.9600
C30 H30C 0.9600
C1 H1A 0.9600
C1 H1B 0.9600
C1 H1C 0.9600
C4 H4A 0.9600
C4 H4B 0.9600
C4 H4C 0.9600
C29 H29A 0.9600
C29 H29B 0.9600
C29 H29C 0.9600
C13 C14 1.508(8)
C13 H13A 0.9700
C13 H13B 0.9700
C8 H8A 0.9600
C8 H8B 0.9600
C8 H8C 0.9600
C18 C20 1.523(9)
C18 C19 1.524(10)
C18 H18 0.9800
C3 H3A 0.9600
C3 H3B 0.9600
C3 H3C 0.9600
C14 H14A 0.9600
C14 H14B 0.9600
C14 H14C 0.9600
C25 H25A 0.9600
C25 H25B 0.9600
C25 H25C 0.9600
C20 H20A 0.9600
C20 H20B 0.9600
C20 H20C 0.9600
C19 H19A 0.9600
C19 H19B 0.9600
C19 H19C 0.9600
O10 C34' 1.404(16)
O10 C34 1.496(10)
C34 C35 1.430(13)
C34 H34A 0.9700
C34 H34B 0.9700
C35 H35A 0.9600
C35 H35B 0.9600
C35 H35C 0.9600
C34' C35' 1.313(19)
C34' H34C 0.9700
C34' H34D 0.9700
C35' H35D 0.9600
C35' H35E 0.9600
C35' H35F 0.9600
